data_7057270
loop_
_publ_author_name
'Burianova, Valeria K.'
'Bolotin, Dmitrii S.'
'Mikherdov, Alexander S.'
'Novikov, Alexander S.'
'Mokolokolo, Pennie Petrus'
'Roodt, Andreas'
'Boyarskiy, Vadim P.'
'Dar&#x2019;in, Dmitry'
'Krasavin, Mikhail'
'Suslonov, Vitalii V.'
'Zhdanov, Andrey P.'
'Zhizhin, Konstantin Yu.'
'Kuznetsov, Nikolay T.'

_publ_section_title
;
 Mechanism of generation of closo-decaborato amidrazones. Intramolecular
 non-covalent B--H&#x22EF;\p(Ph) interaction determines stabilization of
 the configuration around the amidrazone C&#xE001;N bond
;
_journal_issue 11
_journal_name_full 'New Journal of Chemistry'
_journal_page_first 8693
_journal_paper_doi 10.1039/C8NJ01018H
_journal_volume 42
_journal_year 2018
_chemical_formula_moiety 'C11 H22 B10 F3 N4, C25 H22 P'
_chemical_formula_sum 'C36 H44 B10 F3 N4 P'
_chemical_formula_weight 728.82
_space_group_crystal_system triclinic
_space_group_IT_number 2
_space_group_name_Hall '-P 1'
_space_group_name_H-M_alt 'P -1'
_symmetry_space_group_name_Hall '-P 1'
_symmetry_space_group_name_H-M 'P -1'
_atom_sites_solution_hydrogens geom
_atom_sites_solution_primary iterative
_audit_creation_date 2017-03-03
_audit_creation_method
;
Olex2 1.2
(compiled 2017.03.02 svn.r3394 for OlexSys, GUI svn.r5324)
;
_audit_update_record
;
2017-07-21 deposited with the CCDC.
2018-04-11 downloaded from the CCDC.
;
_cell_angle_alpha 73.363(5)
_cell_angle_beta 83.321(4)
_cell_angle_gamma 86.262(4)
_cell_formula_units_Z 2
_cell_length_a 9.4224(4)
_cell_length_b 12.6542(7)
_cell_length_c 16.5596(10)
_cell_measurement_reflns_used 5701
_cell_measurement_temperature 100(2)
_cell_measurement_theta_max 75.6250
_cell_measurement_theta_min 3.6390
_cell_volume 1877.90(18)
_computing_cell_refinement
;
CrysAlisPro, Agilent Technologies,
Version 1.171.37.35 (release 13-08-2014 CrysAlis171 .NET)
(compiled Aug 13 2014,18:06:01)
;
_computing_data_collection
;
CrysAlisPro, Agilent Technologies,
Version 1.171.37.35 (release 13-08-2014 CrysAlis171 .NET)
(compiled Aug 13 2014,18:06:01)
;
_computing_data_reduction
;
CrysAlisPro, Agilent Technologies,
Version 1.171.37.35 (release 13-08-2014 CrysAlis171 .NET)
(compiled Aug 13 2014,18:06:01)
;
_computing_molecular_graphics 'Olex2 (Dolomanov et al., 2009)'
_computing_publication_material 'Olex2 (Dolomanov et al., 2009)'
_computing_structure_refinement 'ShelXL (Sheldrick, 2015)'
_computing_structure_solution
;
Superflip (Palatinus & Chapuis, 2007;Palatinus & van der Lee, 2008;
Palatinus et al., 2012)
;
_diffrn_ambient_environment N~2~
_diffrn_ambient_temperature 100(2)
_diffrn_detector 'CCD plate'
_diffrn_detector_area_resol_mean 10.3829
_diffrn_detector_type Atlas
_diffrn_measured_fraction_theta_full 0.998
_diffrn_measured_fraction_theta_max 0.996
_diffrn_measurement_details
;
#__ type_ start__ end____ width___ exp.time_
  1 omega  -50.00   35.00   1.0000   50.0000
omega____ theta____ kappa____ phi______ frames
    -      -40.3787   38.0000 -180.0000 85

#__ type_ start__ end____ width___ exp.time_
  2 omega -113.00  -12.00   1.0000   50.0000
omega____ theta____ kappa____ phi______ frames
    -      -40.3787  -57.0000   30.0000 101

#__ type_ start__ end____ width___ exp.time_
  3 omega  -56.00   25.00   1.0000   50.0000
omega____ theta____ kappa____ phi______ frames
    -      -40.3787   77.0000  -90.0000 81

#__ type_ start__ end____ width___ exp.time_
  4 omega -102.00  -64.00   1.0000   50.0000
omega____ theta____ kappa____ phi______ frames
    -      -40.3787  -38.0000 -150.0000 38

#__ type_ start__ end____ width___ exp.time_
  5 omega   42.00   82.00   1.0000   50.0000
omega____ theta____ kappa____ phi______ frames
    -       40.3787  -99.0000  150.0000 40

#__ type_ start__ end____ width___ exp.time_
  6 omega   64.00  128.00   1.0000   50.0000
omega____ theta____ kappa____ phi______ frames
    -       40.3787  178.0000   90.0000 64

#__ type_ start__ end____ width___ exp.time_
  7 omega   38.00   97.00   1.0000   85.0000
omega____ theta____ kappa____ phi______ frames
    -      113.0000  -45.0000  -90.0000 59

#__ type_ start__ end____ width___ exp.time_
  8 omega   48.00   91.00   1.0000   85.0000
omega____ theta____ kappa____ phi______ frames
    -      113.0000  -30.0000 -180.0000 43

#__ type_ start__ end____ width___ exp.time_
  9 omega   46.00   83.00   1.0000   85.0000
omega____ theta____ kappa____ phi______ frames
    -      113.0000  -77.0000 -180.0000 37

#__ type_ start__ end____ width___ exp.time_
 10 omega   68.00  102.00   1.0000   85.0000
omega____ theta____ kappa____ phi______ frames
    -      113.0000  -95.0000  -30.0000 34

#__ type_ start__ end____ width___ exp.time_
 11 omega  102.00  171.00   1.0000   85.0000
omega____ theta____ kappa____ phi______ frames
    -      113.0000  112.0000 -120.0000 69

#__ type_ start__ end____ width___ exp.time_
 12 omega   60.00   85.00   1.0000   85.0000
omega____ theta____ kappa____ phi______ frames
    -      113.0000  -30.0000 -150.0000 25

#__ type_ start__ end____ width___ exp.time_
 13 omega   37.00   82.00   1.0000   85.0000
omega____ theta____ kappa____ phi______ frames
    -      113.0000  -30.0000  120.0000 45

#__ type_ start__ end____ width___ exp.time_
 14 omega   35.00  115.00   1.0000   85.0000
omega____ theta____ kappa____ phi______ frames
    -      113.0000 -112.0000 -180.0000 80

#__ type_ start__ end____ width___ exp.time_
 15 omega   47.00   96.00   1.0000   85.0000
omega____ theta____ kappa____ phi______ frames
    -      113.0000  -95.0000  -60.0000 49

#__ type_ start__ end____ width___ exp.time_
 16 omega   41.00  105.00   1.0000   85.0000
omega____ theta____ kappa____ phi______ frames
    -      113.0000 -112.0000  120.0000 64

#__ type_ start__ end____ width___ exp.time_
 17 omega   57.00  110.00   1.0000   85.0000
omega____ theta____ kappa____ phi______ frames
    -      113.0000 -112.0000  -90.0000 53

#__ type_ start__ end____ width___ exp.time_
 18 omega   40.00   66.00   1.0000   85.0000
omega____ theta____ kappa____ phi______ frames
    -      113.0000  -45.0000  -60.0000 26

#__ type_ start__ end____ width___ exp.time_
 19 omega   67.00   96.00   1.0000   85.0000
omega____ theta____ kappa____ phi______ frames
    -      113.0000  -45.0000  -60.0000 29

#__ type_ start__ end____ width___ exp.time_
 20 omega   45.00   70.00   1.0000   85.0000
omega____ theta____ kappa____ phi______ frames
    -      113.0000  -30.0000   60.0000 25

#__ type_ start__ end____ width___ exp.time_
 21 omega   38.00   86.00   1.0000   85.0000
omega____ theta____ kappa____ phi______ frames
    -      113.0000  -45.0000    0.0000 48

#__ type_ start__ end____ width___ exp.time_
 22 omega   86.00  112.00   1.0000   85.0000
omega____ theta____ kappa____ phi______ frames
    -      113.0000   45.0000 -120.0000 26

#__ type_ start__ end____ width___ exp.time_
 23 omega  138.00  164.00   1.0000   85.0000
omega____ theta____ kappa____ phi______ frames
    -      113.0000   45.0000 -120.0000 26

#__ type_ start__ end____ width___ exp.time_
 24 omega   45.00  104.00   1.0000   85.0000
omega____ theta____ kappa____ phi______ frames
    -      113.0000  -95.0000   30.0000 59

#__ type_ start__ end____ width___ exp.time_
 25 omega   29.00  171.00   1.0000   85.0000
omega____ theta____ kappa____ phi______ frames
    -      113.0000    0.0000 -120.0000 142
;
_diffrn_measurement_device 'four-circle diffractometer'
_diffrn_measurement_device_type 'SuperNova, Dual, Cu at zero, Atlas'
_diffrn_measurement_method '\w scans'
_diffrn_orient_matrix_UB_11 -0.0040974000
_diffrn_orient_matrix_UB_12 0.0971755000
_diffrn_orient_matrix_UB_13 -0.0809756000
_diffrn_orient_matrix_UB_21 0.0148645000
_diffrn_orient_matrix_UB_22 -0.0817863000
_diffrn_orient_matrix_UB_23 -0.0540280000
_diffrn_orient_matrix_UB_31 -0.1639871000
_diffrn_orient_matrix_UB_32 -0.0055626000
_diffrn_orient_matrix_UB_33 0.0071385000
_diffrn_radiation_monochromator mirror
_diffrn_radiation_probe x-ray
_diffrn_radiation_type CuK\a
_diffrn_radiation_wavelength 1.54184
_diffrn_reflns_av_R_equivalents 0.0726
_diffrn_reflns_av_unetI/netI 0.0894
_diffrn_reflns_Laue_measured_fraction_full 0.998
_diffrn_reflns_Laue_measured_fraction_max 0.996
_diffrn_reflns_limit_h_max 7
_diffrn_reflns_limit_h_min -11
_diffrn_reflns_limit_k_max 15
_diffrn_reflns_limit_k_min -15
_diffrn_reflns_limit_l_max 20
_diffrn_reflns_limit_l_min -20
_diffrn_reflns_number 14212
_diffrn_reflns_point_group_measured_fraction_full 0.998
_diffrn_reflns_point_group_measured_fraction_max 0.996
_diffrn_reflns_theta_full 67.684
_diffrn_reflns_theta_max 72.493
_diffrn_reflns_theta_min 2.800
_diffrn_source 'sealed X-ray tube'
_diffrn_source_type 'SuperNova (Cu) X-ray Source'
_exptl_absorpt_coefficient_mu 1.038
_exptl_absorpt_correction_T_max 1.00000
_exptl_absorpt_correction_T_min 0.52510
_exptl_absorpt_correction_type multi-scan
_exptl_absorpt_process_details
;
CrysAlisPro, Agilent Technologies,
Version 1.171.37.35 (release 13-08-2014 CrysAlis171 .NET)
(compiled Aug 13 2014,18:06:01)
Empirical absorption correction using spherical harmonics,
 implemented in SCALE3 ABSPACK scaling algorithm.
;
_exptl_crystal_colour 'clear yellow'
_exptl_crystal_colour_lustre clear
_exptl_crystal_colour_primary yellow
_exptl_crystal_density_diffrn 1.289
_exptl_crystal_description prism
_exptl_crystal_F_000 760
_exptl_crystal_size_max 0.1
_exptl_crystal_size_mid 0.1
_exptl_crystal_size_min 0.1
_refine_diff_density_max 0.712
_refine_diff_density_min -0.755
_refine_diff_density_rms 0.076
_refine_ls_extinction_method none
_refine_ls_goodness_of_fit_ref 1.044
_refine_ls_hydrogen_treatment constr
_refine_ls_matrix_type full
_refine_ls_number_parameters 529
_refine_ls_number_reflns 7420
_refine_ls_number_restraints 1
_refine_ls_restrained_S_all 1.048
_refine_ls_R_factor_all 0.0918
_refine_ls_R_factor_gt 0.0690
_refine_ls_shift/su_max 0.000
_refine_ls_shift/su_mean 0.000
_refine_ls_structure_factor_coef Fsqd
_refine_ls_weighting_details 'w=1/[\s^2^(Fo^2^)+(0.1056P)^2^+0.4928P] where P=(Fo^2^+2Fc^2^)/3'
_refine_ls_weighting_scheme calc
_refine_ls_wR_factor_gt 0.1795
_refine_ls_wR_factor_ref 0.1959
_reflns_Friedel_coverage 0.000
_reflns_number_gt 5741
_reflns_number_total 7420
_reflns_threshold_expression 'I > 2\s(I)'
_cod_data_source_file c8nj01018h2.cif
_cod_data_source_block phch2pph3_3f
_cod_depositor_comments 'Adding full bibliography for 7057270--7057276.cif.'
_cod_original_cell_volume 1877.89(18)
_cod_database_code 7057270
_shelx_shelxl_version_number 2014/7
_chemical_oxdiff_formula 'B10 C10 F3'
_shelx_space_group_comment
;
The symmetry employed for this shelxl refinement is uniquely defined
by the following loop, which should always be used as a source of
symmetry information in preference to the above space-group names.
They are only intended as comments.
;
_reflns_odcompleteness_completeness 99.65
_reflns_odcompleteness_iscentric 1
_reflns_odcompleteness_theta 72.42
_olex2_refinement_description
;
1. Fixed Uiso
 At 1.2 times of:
  All B(H) groups, All C(H) groups, All C(H,H) groups, All N(H) groups, All
  N(H,H) groups
 At 1.5 times of:
  All C(H,H,H) groups
2. Restrained distances
 H2-H7A_$1
 2 with sigma of 0.001
3. Uiso/Uaniso restraints and constraints
Uanis(C1B) = Uanis(C1A)
Uanis(C9B) = Uanis(C25A)
Uanis(C10B) = Uanis(C24A)
Uanis(C11B) = Uanis(C23A)
Uanis(C13B) = Uanis(C21A)
Uanis(C12B) = Uanis(C22A)
Uanis(C20A) = Uanis(C8B)
Uanis(P1A) = Uanis(P1B)
Uanis(F1) = Uanis(F4)
Uanis(F5) = Uanis(F2)
Uanis(F6) = Uanis(F3)
Uanis(C6A) = Uanis(C22B)
Uanis(C5A) = Uanis(C23B)
Uanis(C20B) = Uanis(C2A)
Uanis(C7A) = Uanis(C21B)
Uanis(C3A) = Uanis(C25B)
Uanis(C24B) = Uanis(C4A)
Uanis(C5B) = Uanis(C18A)
Uanis(C17A) = Uanis(C4B)
Uanis(C16A) = Uanis(C6B)
Uanis(C7B) = Uanis(C15A)
Uanis(C14A) = Uanis(C2B)
Uanis(C3B) = Uanis(C19A)
Uanis(C13A) = Uanis(C15B)
Uanis(C17B) = Uanis(C11A)
Uanis(C16B) = Uanis(C12A)
Uanis(C18B) = Uanis(C10A)
Uanis(C19B) = Uanis(C9A)
Uanis(C14B) = Uanis(C8A)
4. Others
 Sof(P1B)=Sof(C1B)=Sof(H1BA)=Sof(H1BB)=Sof(C2B)=Sof(C7B)=Sof(H7B)=Sof(C6B)=
 Sof(H6B)=Sof(C5B)=Sof(H5B)=Sof(C4B)=Sof(H4BA)=Sof(C3B)=Sof(H3BA)=Sof(C8B)=
 Sof(C13B)=Sof(H13B)=Sof(C12B)=Sof(H12B)=Sof(C11B)=Sof(H11A)=Sof(C10B)=
 Sof(H10C)=Sof(C9B)=Sof(H9B)=Sof(C15B)=Sof(H15B)=Sof(C16B)=Sof(H16B)=Sof(C17B)=
 Sof(H17B)=Sof(C18B)=Sof(H18B)=Sof(C19B)=Sof(H19B)=Sof(C14B)=Sof(C20B)=
 Sof(C21B)=Sof(H21B)=Sof(C22B)=Sof(H22B)=Sof(C23B)=Sof(H23B)=Sof(C24B)=
 Sof(H24B)=Sof(C25B)=Sof(H25B)=1-FVAR(1)
 Sof(P1A)=Sof(C24A)=Sof(H24A)=Sof(C1A)=Sof(H1AB)=Sof(H1AC)=Sof(C22A)=Sof(H22A)=
 Sof(C2A)=Sof(C3A)=Sof(H3AB)=Sof(C4A)=Sof(H4AB)=Sof(C5A)=Sof(H5A)=Sof(C6A)=
 Sof(H6AA)=Sof(C7A)=Sof(H7AA)=Sof(C8A)=Sof(C23A)=Sof(H23A)=Sof(C9A)=Sof(H9AA)=
 Sof(C25A)=Sof(H25A)=Sof(C10A)=Sof(H10B)=Sof(C11A)=Sof(H11B)=Sof(C12A)=
 Sof(H12A)=Sof(C13A)=Sof(H13A)=Sof(C14A)=Sof(C15A)=Sof(H15A)=Sof(C16A)=
 Sof(H16A)=Sof(C17A)=Sof(H17A)=Sof(C18A)=Sof(H18A)=Sof(C19A)=Sof(H19A)=
 Sof(C20A)=Sof(C21A)=Sof(H21A)=FVAR(1)
 Sof(F4)=Sof(F5)=Sof(F6)=1-FVAR(2)
 Sof(F1)=Sof(F2)=Sof(F3)=FVAR(2)
5.a Secondary CH2 refined with riding coordinates:
 C2(H2A,H2B), C1B(H1BA,H1BB), C1A(H1AB,H1AC)
5.b Aromatic/amide H refined with riding coordinates:
 N1(H1), N2(H2), C6(H6), C7(H7), C9(H9), C10(H10), C7B(H7B), C6B(H6B),
 C5B(H5B), C4B(H4BA), C3B(H3BA), C13B(H13B), C12B(H12B), C11B(H11A), C10B(H10C),
  C9B(H9B), C15B(H15B), C16B(H16B), C17B(H17B), C18B(H18B), C19B(H19B),
 C21B(H21B), C22B(H22B), C23B(H23B), C24B(H24B), C25B(H25B), C24A(H24A),
 C22A(H22A), C3A(H3AB), C4A(H4AB), C5A(H5A), C6A(H6AA), C7A(H7AA), C23A(H23A),
 C9A(H9AA), C25A(H25A), C10A(H10B), C11A(H11B), C12A(H12A), C13A(H13A),
 C15A(H15A), C16A(H16A), C17A(H17A), C18A(H18A), C19A(H19A), C21A(H21A)
5.c Fitted hexagon refined as free rotating group:
 C2B(C7B,C6B,C5B,C4B,C3B), C8B(C13B,C12B,C11B,C10B,C9B), C15B(C16B,C17B,C18B,
 C19B,C14B), C20B(C21B,C22B,C23B,C24B,C25B)
5.d X=CH2 refined with riding coordinates:
 N4(H4A,H4B)
5.e Idealised Me refined as rotating group:
 C3(H3A,H3B,H3C)
5.f Boron cage BH refined with riding coordinates:
 B1(H1A), B3(H3), B4(H4), B5(H5), B6(H6A), B7(H7A), B8(H8), B9(H9A), B10(H10A)
;
_olex2_submission_special_instructions 'No special instructions were received'

loop_
_space_group_symop_operation_xyz
'x, y, z'
'-x, -y, -z'

loop_
_atom_site_label
_atom_site_type_symbol
_atom_site_fract_x
_atom_site_fract_y
_atom_site_fract_z
_atom_site_U_iso_or_equiv
_atom_site_adp_type
_atom_site_occupancy
_atom_site_site_symmetry_order
_atom_site_calc_flag
_atom_site_refinement_flags_posn
_atom_site_refinement_flags_occupancy
_atom_site_disorder_assembly
_atom_site_disorder_group
F4 F 0.061(2) 0.8467(16) 0.7005(10) 0.0671(16) Uani 0.268(9) 1 d . P A 2
F5 F -0.097(2) 0.9536(11) 0.6594(11) 0.0825(16) Uani 0.268(9) 1 d . P A 2
F6 F 0.1033(18) 0.9717(17) 0.5999(14) 0.0701(19) Uani 0.268(9) 1 d . P A 2
N1 N 0.2145(2) 0.50356(16) 0.31056(13) 0.0168(4) Uani 1 1 d . . . .
H1 H 0.2147 0.5457 0.3446 0.020 Uiso 1 1 calc R . . .
N2 N -0.02657(19) 0.52964(16) 0.33378(13) 0.0183(4) Uani 1 1 d . . . .
H2 H -0.1144 0.5187 0.3256 0.022 Uiso 1 1 calc DR . . .
N3 N -0.0022(2) 0.59099(17) 0.38612(13) 0.0183(4) Uani 1 1 d . . . .
N4 N -0.2458(2) 0.5817(2) 0.44385(15) 0.0265(5) Uani 1 1 d . . . .
H4A H -0.2695 0.5403 0.4133 0.032 Uiso 1 1 calc R . . .
H4B H -0.3107 0.6021 0.4796 0.032 Uiso 1 1 calc R . . .
C1 C 0.0860(2) 0.48626(18) 0.29500(15) 0.0164(4) Uani 1 1 d . . . .
C2 C 0.0584(2) 0.4254(2) 0.23341(16) 0.0194(5) Uani 1 1 d . . . .
H2A H -0.0384 0.3949 0.2484 0.023 Uiso 1 1 calc R . . .
H2B H 0.1286 0.3629 0.2371 0.023 Uiso 1 1 calc R . . .
C3 C 0.0696(3) 0.5010(2) 0.14279(17) 0.0279(6) Uani 1 1 d . . . .
H3A H 0.0528 0.4587 0.1038 0.042 Uiso 1 1 calc GR . . .
H3B H 0.1653 0.5313 0.1279 0.042 Uiso 1 1 calc GR . . .
H3C H -0.0022 0.5615 0.1385 0.042 Uiso 1 1 calc GR . . .
C4 C -0.1096(2) 0.6141(2) 0.43584(15) 0.0190(5) Uani 1 1 d . . . .
C5 C -0.0759(3) 0.6867(2) 0.48682(15) 0.0197(5) Uani 1 1 d . . . .
C6 C -0.1820(3) 0.7553(3) 0.5131(2) 0.0340(7) Uani 1 1 d . . . .
H6 H -0.2769 0.7542 0.4994 0.041 Uiso 1 1 calc R . . .
C7 C -0.1503(3) 0.8251(3) 0.5588(2) 0.0412(8) Uani 1 1 d . . . .
H7 H -0.2232 0.8711 0.5771 0.049 Uiso 1 1 calc R . . .
C8 C -0.0122(4) 0.8274(2) 0.57769(17) 0.0323(6) Uani 1 1 d . . . .
C9 C 0.0959(3) 0.7619(2) 0.55074(18) 0.0293(6) Uani 1 1 d . . . .
H9 H 0.1911 0.7654 0.5632 0.035 Uiso 1 1 calc R . . .
C10 C 0.0640(3) 0.6912(2) 0.50529(18) 0.0255(5) Uani 1 1 d . . . .
H10 H 0.1375 0.6459 0.4868 0.031 Uiso 1 1 calc R . . .
C11 C 0.0216(4) 0.9006(3) 0.6296(2) 0.0435(8) Uani 1 1 d . . . .
B1 B 0.4062(3) 0.3396(2) 0.2682(2) 0.0214(5) Uani 1 1 d . . . .
H1A H 0.3366 0.2691 0.2729 0.026 Uiso 1 1 calc R . . .
B2 B 0.3632(2) 0.4656(2) 0.28168(17) 0.0155(5) Uani 1 1 d . . . .
B3 B 0.4895(3) 0.3697(2) 0.34423(18) 0.0203(5) Uani 1 1 d . . . .
H3 H 0.4766 0.3134 0.4103 0.024 Uiso 1 1 calc R . . .
B4 B 0.5852(3) 0.3508(2) 0.2453(2) 0.0230(6) Uani 1 1 d . . . .
H4 H 0.6493 0.2789 0.2318 0.028 Uiso 1 1 calc R . . .
B5 B 0.4585(3) 0.4475(2) 0.18256(18) 0.0202(5) Uani 1 1 d . . . .
H5 H 0.4206 0.4528 0.1198 0.024 Uiso 1 1 calc R . . .
B6 B 0.4994(3) 0.5174(2) 0.32733(17) 0.0174(5) Uani 1 1 d . . . .
H6A H 0.4706 0.5547 0.3810 0.021 Uiso 1 1 calc R . . .
B7 B 0.6528(2) 0.43251(19) 0.30184(18) 0.0212(5) Uani 1 1 d . . . .
H7A H 0.7492 0.4005 0.3363 0.025 Uiso 1 1 calc DR . . .
B8 B 0.6365(3) 0.4907(2) 0.18893(18) 0.0203(5) Uani 1 1 d . . . .
H8 H 0.7179 0.5066 0.1322 0.024 Uiso 1 1 calc R . . .
B9 B 0.4787(3) 0.5728(2) 0.21378(16) 0.0158(5) Uani 1 1 d . . . .
H9A H 0.4323 0.6536 0.1770 0.019 Uiso 1 1 calc R . . .
B10 B 0.6372(3) 0.5729(2) 0.25382(17) 0.0178(5) Uani 1 1 d . . . .
H10A H 0.7079 0.6424 0.2500 0.021 Uiso 1 1 calc R . . .
P1A P 0.73710(7) 0.93180(6) 0.11291(5) 0.01292(18) Uani 0.7686(12) 1 d . P B 1
P1B P 0.7145(2) 0.94359(19) 0.17094(15) 0.01292(18) Uani 0.2314(12) 1 d . P B 2
C1B C 0.6158(10) 0.8783(8) 0.1141(6) 0.0172(6) Uani 0.2314(12) 1 d . P B 2
H1BA H 0.5907 0.8048 0.1524 0.021 Uiso 0.2314(12) 1 calc R P B 2
H1BB H 0.5249 0.9215 0.1040 0.021 Uiso 0.2314(12) 1 calc R P B 2
C2B C 0.6798(10) 0.8612(7) 0.0290(5) 0.0153(6) Uani 0.2314(12) 1 d . P B 2
C7B C 0.7140(11) 0.9518(6) -0.0399(6) 0.0176(6) Uani 0.2314(12) 1 d G P B 2
H7B H 0.7096 1.0237 -0.0325 0.021 Uiso 0.2314(12) 1 calc R P B 2
C6B C 0.7546(13) 0.9371(9) -0.1195(5) 0.0227(8) Uani 0.2314(12) 1 d G P B 2
H6B H 0.7780 0.9990 -0.1665 0.027 Uiso 0.2314(12) 1 calc R P B 2
C5B C 0.7610(13) 0.8318(11) -0.1302(6) 0.0231(8) Uani 0.2314(12) 1 d G P B 2
H5B H 0.7887 0.8218 -0.1846 0.028 Uiso 0.2314(12) 1 calc R P B 2
C4B C 0.7268(13) 0.7413(8) -0.0613(7) 0.0250(8) Uani 0.2314(12) 1 d G P B 2
H4BA H 0.7312 0.6693 -0.0687 0.030 Uiso 0.2314(12) 1 calc R P B 2
C3B C 0.6862(12) 0.7559(6) 0.0183(6) 0.0178(7) Uani 0.2314(12) 1 d G P B 2
H3BA H 0.6628 0.6940 0.0653 0.021 Uiso 0.2314(12) 1 calc R P B 2
C8B C 0.8828(12) 0.8763(11) 0.1937(10) 0.0165(8) Uani 0.2314(12) 1 d . P B 2
C13B C 0.9619(18) 0.8283(13) 0.1364(8) 0.0198(9) Uani 0.2314(12) 1 d G P B 2
H13B H 0.9221 0.8246 0.0872 0.024 Uiso 0.2314(12) 1 calc R P B 2
C12B C 1.0993(18) 0.7857(14) 0.1510(8) 0.0206(9) Uani 0.2314(12) 1 d G P B 2
H12B H 1.1534 0.7529 0.1119 0.025 Uiso 0.2314(12) 1 calc R P B 2
C11B C 1.1576(12) 0.7911(15) 0.2231(8) 0.0247(9) Uani 0.2314(12) 1 d G P B 2
H11A H 1.2515 0.7621 0.2331 0.030 Uiso 0.2314(12) 1 calc R P B 2
C10B C 1.0785(12) 0.8391(15) 0.2804(8) 0.0258(9) Uani 0.2314(12) 1 d G P B 2
H10C H 1.1183 0.8428 0.3296 0.031 Uiso 0.2314(12) 1 calc R P B 2
C9B C 0.9411(13) 0.8817(12) 0.2657(9) 0.0209(9) Uani 0.2314(12) 1 d G P B 2
H9B H 0.8870 0.9145 0.3049 0.025 Uiso 0.2314(12) 1 calc R P B 2
C15B C 0.8737(13) 1.1291(15) 0.1203(13) 0.0209(10) Uani 0.2314(12) 1 d . P B 2
H15B H 0.9482 1.0825 0.1468 0.025 Uiso 0.2314(12) 1 calc R P B 2
C16B C 0.893(2) 1.2417(16) 0.086(2) 0.0259(7) Uani 0.2314(12) 1 d G P B 2
H16B H 0.9814 1.2721 0.0898 0.031 Uiso 0.2314(12) 1 calc R P B 2
C17B C 0.784(3) 1.3099(10) 0.0478(19) 0.0242(9) Uani 0.2314(12) 1 d G P B 2
H17B H 0.7977 1.3868 0.0247 0.029 Uiso 0.2314(12) 1 calc R P B 2
C18B C 0.655(2) 1.2654(8) 0.0431(11) 0.0247(10) Uani 0.2314(12) 1 d G P B 2
H18B H 0.5808 1.3120 0.0167 0.030 Uiso 0.2314(12) 1 calc R P B 2
C19B C 0.6357(11) 1.1528(9) 0.0769(7) 0.0201(7) Uani 0.2314(12) 1 d G P B 2
H19B H 0.5477 1.1224 0.0737 0.024 Uiso 0.2314(12) 1 calc R P B 2
C14B C 0.7449(11) 1.0846(8) 0.1156(7) 0.0155(6) Uani 0.2314(12) 1 d G P B 2
C20B C 0.6028(9) 0.9384(6) 0.2686(5) 0.0162(6) Uani 0.2314(12) 1 d . P B 2
C21B C 0.5679(12) 1.0347(6) 0.2919(7) 0.0207(7) Uani 0.2314(12) 1 d G P B 2
H21B H 0.6064 1.1026 0.2581 0.025 Uiso 0.2314(12) 1 calc R P B 2
C22B C 0.4767(17) 1.0316(11) 0.3648(9) 0.0255(6) Uani 0.2314(12) 1 d G P B 2
H22B H 0.4528 1.0974 0.3808 0.031 Uiso 0.2314(12) 1 calc R P B 2
C23B C 0.4203(19) 0.9321(14) 0.4143(8) 0.0284(12) Uani 0.2314(12) 1 d G P B 2
H23B H 0.3580 0.9300 0.4641 0.034 Uiso 0.2314(12) 1 calc R P B 2
C24B C 0.4552(17) 0.8358(11) 0.3909(8) 0.0274(9) Uani 0.2314(12) 1 d G P B 2
H24B H 0.4167 0.7679 0.4248 0.033 Uiso 0.2314(12) 1 calc R P B 2
C25B C 0.5464(12) 0.8389(6) 0.3181(7) 0.0209(7) Uani 0.2314(12) 1 d G P B 2
H25B H 0.5702 0.7731 0.3021 0.025 Uiso 0.2314(12) 1 calc R P B 2
F1 F 0.0021(7) 0.8526(4) 0.7126(3) 0.0671(16) Uani 0.732(9) 1 d . P A 1
F2 F -0.0642(6) 0.9931(4) 0.6136(4) 0.0825(16) Uani 0.732(9) 1 d . P A 1
C24A C 1.0246(4) 0.8420(4) 0.2866(2) 0.0258(9) Uani 0.7686(12) 1 d . P B 1
H24A H 1.0356 0.8510 0.3405 0.031 Uiso 0.7686(12) 1 calc R P B 1
F3 F 0.1564(6) 0.9379(5) 0.6089(4) 0.0701(19) Uani 0.732(9) 1 d . P A 1
C1A C 0.5643(3) 0.8937(2) 0.17228(19) 0.0172(6) Uani 0.7686(12) 1 d . P B 1
H1AB H 0.4897 0.9354 0.1373 0.021 Uiso 0.7686(12) 1 calc R P B 1
H1AC H 0.5526 0.8145 0.1785 0.021 Uiso 0.7686(12) 1 calc R P B 1
C22A C 1.1169(5) 0.7723(4) 0.1698(2) 0.0206(9) Uani 0.7686(12) 1 d . P B 1
H22A H 1.1892 0.7332 0.1440 0.025 Uiso 0.7686(12) 1 calc R P B 1
C2A C 0.5335(3) 0.9112(2) 0.25966(19) 0.0162(6) Uani 0.7686(12) 1 d . P B 1
C3A C 0.5013(4) 0.8192(3) 0.3284(2) 0.0209(7) Uani 0.7686(12) 1 d . P B 1
H3AB H 0.5059 0.7478 0.3202 0.025 Uiso 0.7686(12) 1 calc R P B 1
C4A C 0.4629(6) 0.8316(4) 0.4081(3) 0.0274(9) Uani 0.7686(12) 1 d . P B 1
H4AB H 0.4408 0.7685 0.4545 0.033 Uiso 0.7686(12) 1 calc R P B 1
C5A C 0.4562(4) 0.9349(4) 0.4213(3) 0.0284(12) Uani 0.7686(12) 1 d . P B 1
H5A H 0.4274 0.9431 0.4761 0.034 Uiso 0.7686(12) 1 calc R P B 1
C6A C 0.4921(6) 1.0274(4) 0.3534(3) 0.0255(6) Uani 0.7686(12) 1 d . P B 1
H6AA H 0.4916 1.0981 0.3627 0.031 Uiso 0.7686(12) 1 calc R P B 1
C7A C 0.5286(4) 1.0164(3) 0.2719(2) 0.0207(7) Uani 0.7686(12) 1 d . P B 1
H7AA H 0.5498 1.0794 0.2255 0.025 Uiso 0.7686(12) 1 calc R P B 1
C8A C 0.7519(3) 1.0790(3) 0.0830(2) 0.0155(6) Uani 0.7686(12) 1 d . P B 1
C23A C 1.1325(4) 0.7886(4) 0.2466(2) 0.0247(9) Uani 0.7686(12) 1 d . P B 1
H23A H 1.2177 0.7632 0.2727 0.030 Uiso 0.7686(12) 1 calc R P B 1
C9A C 0.6434(4) 1.1474(3) 0.0432(2) 0.0201(7) Uani 0.7686(12) 1 d . P B 1
H9AA H 0.5633 1.1160 0.0300 0.024 Uiso 0.7686(12) 1 calc R P B 1
C25A C 0.9015(4) 0.8822(3) 0.2482(2) 0.0209(9) Uani 0.7686(12) 1 d . P B 1
H25A H 0.8279 0.9185 0.2757 0.025 Uiso 0.7686(12) 1 calc R P B 1
C10A C 0.6517(6) 1.2613(3) 0.0229(3) 0.0247(10) Uani 0.7686(12) 1 d . P B 1
H10B H 0.5788 1.3075 -0.0057 0.030 Uiso 0.7686(12) 1 calc R P B 1
C11A C 0.7657(8) 1.3077(4) 0.0441(6) 0.0242(9) Uani 0.7686(12) 1 d . P B 1
H11B H 0.7697 1.3856 0.0316 0.029 Uiso 0.7686(12) 1 calc R P B 1
C12A C 0.8743(7) 1.2405(5) 0.0838(6) 0.0259(7) Uani 0.7686(12) 1 d . P B 1
H12A H 0.9532 1.2725 0.0978 0.031 Uiso 0.7686(12) 1 calc R P B 1
C13A C 0.8680(5) 1.1261(4) 0.1031(3) 0.0209(10) Uani 0.7686(12) 1 d . P B 1
H13A H 0.9427 1.0802 0.1299 0.025 Uiso 0.7686(12) 1 calc R P B 1
C14A C 0.7372(3) 0.8830(3) 0.0208(2) 0.0153(6) Uani 0.7686(12) 1 d . P B 1
C15A C 0.7554(3) 0.9544(3) -0.0613(2) 0.0176(6) Uani 0.7686(12) 1 d . P B 1
H15A H 0.7698 1.0306 -0.0698 0.021 Uiso 0.7686(12) 1 calc R P B 1
C16A C 0.7522(4) 0.9130(3) -0.1303(2) 0.0227(8) Uani 0.7686(12) 1 d . P B 1
H16A H 0.7647 0.9610 -0.1862 0.027 Uiso 0.7686(12) 1 calc R P B 1
C17A C 0.7308(4) 0.8010(3) -0.1177(2) 0.0250(8) Uani 0.7686(12) 1 d . P B 1
H17A H 0.7267 0.7731 -0.1648 0.030 Uiso 0.7686(12) 1 calc R P B 1
C18A C 0.7155(4) 0.7306(3) -0.0360(2) 0.0231(8) Uani 0.7686(12) 1 d . P B 1
H18A H 0.7031 0.6542 -0.0278 0.028 Uiso 0.7686(12) 1 calc R P B 1
C19A C 0.7180(3) 0.7703(3) 0.0338(2) 0.0178(7) Uani 0.7686(12) 1 d . P B 1
H19A H 0.7067 0.7217 0.0895 0.021 Uiso 0.7686(12) 1 calc R P B 1
C20A C 0.8865(4) 0.8688(3) 0.1689(2) 0.0165(8) Uani 0.7686(12) 1 d . P B 1
C21A C 0.9943(4) 0.8134(4) 0.1298(3) 0.0198(9) Uani 0.7686(12) 1 d . P B 1
H21A H 0.9841 0.8038 0.0759 0.024 Uiso 0.7686(12) 1 calc R P B 1

loop_
_atom_site_aniso_label
_atom_site_aniso_U_11
_atom_site_aniso_U_22
_atom_site_aniso_U_33
_atom_site_aniso_U_23
_atom_site_aniso_U_13
_atom_site_aniso_U_12
F4 0.124(5) 0.0633(17) 0.0202(17) -0.0218(13) 0.016(2) -0.045(3)
F5 0.140(4) 0.038(2) 0.090(4) -0.039(2) -0.050(3) 0.019(2)
F6 0.076(4) 0.087(4) 0.068(2) -0.054(3) 0.016(3) -0.050(3)
N1 0.0099(9) 0.0182(9) 0.0261(10) -0.0103(7) -0.0044(7) -0.0047(7)
N2 0.0081(8) 0.0250(10) 0.0248(10) -0.0096(8) -0.0041(7) -0.0049(7)
N3 0.0098(9) 0.0243(10) 0.0233(10) -0.0092(8) -0.0038(7) -0.0037(7)
N4 0.0114(9) 0.0414(13) 0.0311(11) -0.0167(10) 0.0002(8) -0.0067(8)
C1 0.0094(10) 0.0176(10) 0.0218(11) -0.0037(8) -0.0023(8) -0.0047(8)
C2 0.0109(10) 0.0226(11) 0.0286(12) -0.0109(9) -0.0050(9) -0.0074(8)
C3 0.0301(13) 0.0323(13) 0.0258(13) -0.0114(11) -0.0084(11) -0.0102(10)
C4 0.0132(11) 0.0245(11) 0.0205(11) -0.0067(9) -0.0031(9) -0.0040(8)
C5 0.0165(11) 0.0243(11) 0.0194(11) -0.0068(9) -0.0009(9) -0.0065(9)
C6 0.0190(12) 0.0431(16) 0.0436(16) -0.0218(13) 0.0094(12) -0.0076(11)
C7 0.0346(16) 0.0486(18) 0.0463(18) -0.0290(15) 0.0184(14) -0.0122(13)
C8 0.0496(17) 0.0261(13) 0.0230(12) -0.0097(10) 0.0028(12) -0.0136(12)
C9 0.0340(14) 0.0239(12) 0.0320(14) -0.0062(10) -0.0141(11) -0.0045(10)
C10 0.0243(12) 0.0229(12) 0.0308(13) -0.0082(10) -0.0089(10) 0.0011(9)
C11 0.072(2) 0.0307(15) 0.0317(15) -0.0153(13) 0.0019(15) -0.0169(15)
B1 0.0144(12) 0.0173(12) 0.0359(15) -0.0102(10) -0.0073(11) -0.0031(9)
B2 0.0073(10) 0.0164(11) 0.0254(12) -0.0074(9) -0.0063(9) -0.0042(8)
B3 0.0098(11) 0.0200(12) 0.0300(14) -0.0019(10) -0.0065(10) -0.0065(9)
B4 0.0153(12) 0.0175(12) 0.0397(16) -0.0126(11) -0.0043(11) -0.0028(9)
B5 0.0164(12) 0.0214(12) 0.0283(14) -0.0143(10) -0.0052(10) -0.0018(9)
B6 0.0104(11) 0.0233(12) 0.0222(12) -0.0099(10) -0.0040(9) -0.0068(9)
B7 0.0103(11) 0.0238(13) 0.0286(14) -0.0041(10) -0.0060(10) -0.0015(9)
B8 0.0146(12) 0.0195(12) 0.0279(13) -0.0091(10) 0.0011(10) -0.0031(9)
B9 0.0108(11) 0.0174(11) 0.0206(12) -0.0066(9) -0.0022(9) -0.0036(8)
B10 0.0094(11) 0.0218(12) 0.0249(13) -0.0090(10) -0.0037(10) -0.0045(9)
P1A 0.0104(3) 0.0140(3) 0.0170(3) -0.0071(2) -0.0034(3) -0.0036(2)
P1B 0.0104(3) 0.0140(3) 0.0170(3) -0.0071(2) -0.0034(3) -0.0036(2)
C1B 0.0152(13) 0.0171(13) 0.0221(13) -0.0087(10) -0.0016(10) -0.0063(10)
C2B 0.0096(16) 0.0192(14) 0.0206(13) -0.0096(11) -0.0023(12) -0.0053(11)
C7B 0.0116(17) 0.0213(12) 0.0211(18) -0.0080(12) 0.0007(12) -0.0049(11)
C6B 0.0197(12) 0.033(2) 0.0180(13) -0.0112(12) -0.0022(11) -0.0014(13)
C5B 0.0191(15) 0.0240(15) 0.034(2) -0.0180(15) -0.0064(15) -0.0026(12)
C4B 0.0230(18) 0.034(2) 0.0273(17) -0.0227(16) -0.0069(14) -0.0010(13)
C3B 0.0141(17) 0.0199(13) 0.0240(16) -0.0116(11) -0.0049(12) -0.0044(11)
C8B 0.0129(11) 0.0133(12) 0.024(2) -0.0059(14) -0.0040(15) -0.0028(9)
C13B 0.015(2) 0.0199(17) 0.0283(14) -0.0114(11) -0.0063(14) -0.0002(14)
C12B 0.0145(15) 0.0178(17) 0.030(2) -0.0051(16) -0.0077(16) 0.0006(11)
C11B 0.0193(17) 0.0196(12) 0.034(2) -0.0007(19) -0.0116(15) -0.0050(14)
C10B 0.031(3) 0.0270(14) 0.0212(14) -0.0040(11) -0.0109(18) -0.009(2)
C9B 0.0196(19) 0.0218(12) 0.024(2) -0.0092(13) -0.0034(15) -0.0051(14)
C15B 0.0179(12) 0.0204(12) 0.028(3) -0.0110(15) -0.0030(13) -0.0053(9)
C16B 0.023(2) 0.0224(12) 0.0370(16) -0.0136(11) -0.0041(17) -0.0086(13)
C17B 0.031(2) 0.0155(11) 0.0271(15) -0.0098(9) 0.0040(16) -0.0053(10)
C18B 0.0271(13) 0.0177(12) 0.027(3) -0.0045(13) 0.0010(17) 0.0022(10)
C19B 0.0158(12) 0.0204(13) 0.0254(19) -0.0071(14) -0.0043(14) -0.0040(10)
C14B 0.0108(11) 0.0176(12) 0.0203(18) -0.0094(13) 0.0017(14) -0.0043(9)
C20B 0.0118(14) 0.0185(14) 0.0202(13) -0.0076(11) -0.0035(12) -0.0022(10)
C21B 0.0175(17) 0.0210(14) 0.0265(17) -0.0098(12) -0.0052(13) -0.0017(12)
C22B 0.0218(17) 0.0269(13) 0.0327(19) -0.0170(12) -0.0020(13) 0.0017(11)
C23B 0.029(3) 0.0370(16) 0.0218(15) -0.0133(12) -0.0040(17) 0.0028(17)
C24B 0.0284(14) 0.0295(14) 0.023(2) -0.0032(14) -0.0044(16) -0.0042(11)
C25B 0.020(2) 0.0188(15) 0.0248(16) -0.0061(12) -0.0033(14) -0.0030(12)
F1 0.124(5) 0.0633(17) 0.0202(17) -0.0218(13) 0.016(2) -0.045(3)
F2 0.140(4) 0.038(2) 0.090(4) -0.039(2) -0.050(3) 0.019(2)
C24A 0.031(3) 0.0270(14) 0.0212(14) -0.0040(11) -0.0109(18) -0.009(2)
F3 0.076(4) 0.087(4) 0.068(2) -0.054(3) 0.016(3) -0.050(3)
C1A 0.0152(13) 0.0171(13) 0.0221(13) -0.0087(10) -0.0016(10) -0.0063(10)
C22A 0.0145(15) 0.0178(17) 0.030(2) -0.0051(16) -0.0077(16) 0.0006(11)
C2A 0.0118(14) 0.0185(14) 0.0202(13) -0.0076(11) -0.0035(12) -0.0022(10)
C3A 0.020(2) 0.0188(15) 0.0248(16) -0.0061(12) -0.0033(14) -0.0030(12)
C4A 0.0284(14) 0.0295(14) 0.023(2) -0.0032(14) -0.0044(16) -0.0042(11)
C5A 0.029(3) 0.0370(16) 0.0218(15) -0.0133(12) -0.0040(17) 0.0028(17)
C6A 0.0218(17) 0.0269(13) 0.0327(19) -0.0170(12) -0.0020(13) 0.0017(11)
C7A 0.0175(17) 0.0210(14) 0.0265(17) -0.0098(12) -0.0052(13) -0.0017(12)
C8A 0.0108(11) 0.0176(12) 0.0203(18) -0.0094(13) 0.0017(14) -0.0043(9)
C23A 0.0193(17) 0.0196(12) 0.034(2) -0.0007(19) -0.0116(15) -0.0050(14)
C9A 0.0158(12) 0.0204(13) 0.0254(19) -0.0071(14) -0.0043(14) -0.0040(10)
C25A 0.0196(19) 0.0218(12) 0.024(2) -0.0092(13) -0.0034(15) -0.0051(14)
C10A 0.0271(13) 0.0177(12) 0.027(3) -0.0045(13) 0.0010(17) 0.0022(10)
C11A 0.031(2) 0.0155(11) 0.0271(15) -0.0098(9) 0.0040(16) -0.0053(10)
C12A 0.023(2) 0.0224(12) 0.0370(16) -0.0136(11) -0.0041(17) -0.0086(13)
C13A 0.0179(12) 0.0204(12) 0.028(3) -0.0110(15) -0.0030(13) -0.0053(9)
C14A 0.0096(16) 0.0192(14) 0.0206(13) -0.0096(11) -0.0023(12) -0.0053(11)
C15A 0.0116(17) 0.0213(12) 0.0211(18) -0.0080(12) 0.0007(12) -0.0049(11)
C16A 0.0197(12) 0.033(2) 0.0180(13) -0.0112(12) -0.0022(11) -0.0014(13)
C17A 0.0230(18) 0.034(2) 0.0273(17) -0.0227(16) -0.0069(14) -0.0010(13)
C18A 0.0191(15) 0.0240(15) 0.034(2) -0.0180(15) -0.0064(15) -0.0026(12)
C19A 0.0141(17) 0.0199(13) 0.0240(16) -0.0116(11) -0.0049(12) -0.0044(11)
C20A 0.0129(11) 0.0133(12) 0.024(2) -0.0059(14) -0.0040(15) -0.0028(9)
C21A 0.015(2) 0.0199(17) 0.0283(14) -0.0114(11) -0.0063(14) -0.0002(14)

loop_
_atom_type_symbol
_atom_type_description
_atom_type_scat_dispersion_real
_atom_type_scat_dispersion_imag
_atom_type_scat_source
C C 0.0181 0.0091 'International Tables Vol C Tables 4.2.6.8 and 6.1.1.4'
H H 0.0000 0.0000 'International Tables Vol C Tables 4.2.6.8 and 6.1.1.4'
B B 0.0090 0.0039 'International Tables Vol C Tables 4.2.6.8 and 6.1.1.4'
F F 0.0727 0.0534 'International Tables Vol C Tables 4.2.6.8 and 6.1.1.4'
N N 0.0311 0.0180 'International Tables Vol C Tables 4.2.6.8 and 6.1.1.4'
P P 0.2955 0.4335 'International Tables Vol C Tables 4.2.6.8 and 6.1.1.4'

loop_
_geom_angle_atom_site_label_1
_geom_angle_atom_site_label_2
_geom_angle_atom_site_label_3
_geom_angle
C1 N1 H1 113.5
C1 N1 B2 133.0(2)
B2 N1 H1 113.5
N3 N2 H2 120.6
C1 N2 H2 120.6
C1 N2 N3 118.79(18)
C4 N3 N2 118.13(19)
H4A N4 H4B 120.0
C4 N4 H4A 120.0
C4 N4 H4B 120.0
N1 C1 N2 118.1(2)
N1 C1 C2 123.5(2)
N2 C1 C2 118.3(2)
C1 C2 H2A 109.4
C1 C2 H2B 109.4
C1 C2 C3 111.25(19)
H2A C2 H2B 108.0
C3 C2 H2A 109.4
C3 C2 H2B 109.4
C2 C3 H3A 109.5
C2 C3 H3B 109.5
C2 C3 H3C 109.5
H3A C3 H3B 109.5
H3A C3 H3C 109.5
H3B C3 H3C 109.5
N3 C4 N4 127.3(2)
N3 C4 C5 114.7(2)
N4 C4 C5 118.0(2)
C6 C5 C4 120.4(2)
C6 C5 C10 119.2(2)
C10 C5 C4 120.3(2)
C5 C6 H6 119.7
C7 C6 C5 120.6(3)
C7 C6 H6 119.7
C6 C7 H7 120.3
C8 C7 C6 119.5(3)
C8 C7 H7 120.3
C7 C8 C9 121.1(3)
C7 C8 C11 119.6(3)
C9 C8 C11 119.3(3)
C8 C9 H9 120.3
C8 C9 C10 119.5(3)
C10 C9 H9 120.3
C5 C10 H10 120.0
C9 C10 C5 120.1(2)
C9 C10 H10 120.0
F4 C11 F5 97.5(9)
F4 C11 C8 112.6(8)
F5 C11 C8 113.8(6)
F6 C11 F4 107.1(13)
F6 C11 F5 103.9(10)
F6 C11 C8 119.4(9)
F1 C11 C8 113.1(3)
F1 C11 F2 106.8(4)
F1 C11 F3 109.1(5)
F2 C11 C8 110.2(4)
F3 C11 C8 112.3(3)
F3 C11 F2 104.8(4)
B2 B1 H1A 130.3
B2 B1 B3 65.23(17)
B2 B1 B4 99.52(18)
B2 B1 B5 65.60(16)
B3 B1 H1A 129.8
B3 B1 B5 100.19(18)
B4 B1 H1A 130.1
B4 B1 B3 65.95(17)
B4 B1 B5 65.30(17)
B5 B1 H1A 130.0
N1 B2 B1 124.97(18)
N1 B2 B3 128.6(2)
N1 B2 B5 136.8(2)
N1 B2 B6 111.36(18)
N1 B2 B9 116.28(19)
B1 B2 B3 57.65(16)
B1 B2 B5 57.79(15)
B1 B2 B6 112.99(19)
B1 B2 B9 112.97(18)
B3 B2 B5 90.99(17)
B6 B2 B3 59.90(15)
B6 B2 B5 102.88(16)
B6 B2 B9 60.83(14)
B9 B2 B3 102.60(16)
B9 B2 B5 59.89(14)
B1 B3 B2 57.12(15)
B1 B3 H3 118.7
B1 B3 B4 56.80(15)
B1 B3 B6 112.1(2)
B1 B3 B7 111.2(2)
B2 B3 H3 131.4
B2 B3 B4 89.29(18)
B4 B3 H3 131.6
B6 B3 B2 59.50(14)
B6 B3 H3 119.8
B6 B3 B4 102.08(17)
B7 B3 B2 101.67(18)
B7 B3 H3 120.6
B7 B3 B4 58.80(14)
B7 B3 B6 61.50(14)
B1 B4 B3 57.26(15)
B1 B4 H4 118.4
B1 B4 B5 57.91(16)
B1 B4 B7 110.89(19)
B1 B4 B8 112.7(2)
B3 B4 H4 131.5
B5 B4 B3 90.63(17)
B5 B4 H4 130.3
B7 B4 B3 58.04(14)
B7 B4 H4 121.1
B7 B4 B5 102.15(18)
B7 B4 B8 61.10(15)
B8 B4 B3 101.69(17)
B8 B4 H4 119.9
B8 B4 B5 59.82(15)
B1 B5 B2 56.61(15)
B1 B5 B4 56.79(15)
B1 B5 H5 118.9
B1 B5 B8 111.4(2)
B1 B5 B9 111.52(19)
B2 B5 H5 131.8
B4 B5 B2 89.09(18)
B4 B5 H5 131.3
B8 B5 B2 100.99(18)
B8 B5 B4 59.56(15)
B8 B5 H5 120.8
B8 B5 B9 60.24(14)
B9 B5 B2 59.48(13)
B9 B5 B4 101.70(18)
B9 B5 H5 120.5
B2 B6 B3 60.60(14)
B2 B6 H6A 120.8
B2 B6 B7 99.74(16)
B2 B6 B9 59.99(14)
B3 B6 H6A 120.6
B3 B6 B7 57.65(13)
B3 B6 B9 102.51(17)
B7 B6 H6A 132.4
B7 B6 B9 89.58(16)
B9 B6 H6A 130.7
B10 B6 B2 112.40(19)
B10 B6 B3 112.26(18)
B10 B6 H6A 117.6
B10 B6 B7 58.50(13)
B10 B6 B9 57.27(14)
B3 B7 B4 63.16(14)
B3 B7 B6 60.85(14)
B3 B7 H7A 117.9
B3 B7 B8 105.06(18)
B4 B7 B6 104.67(16)
B4 B7 H7A 118.3
B4 B7 B8 60.74(16)
B6 B7 H7A 130.5
B8 B7 B6 90.60(17)
B8 B7 H7A 130.6
B10 B7 B3 114.20(19)
B10 B7 B4 113.7(2)
B10 B7 B6 57.38(14)
B10 B7 H7A 118.0
B10 B7 B8 56.95(15)
B4 B8 B5 60.62(15)
B4 B8 B7 58.16(14)
B4 B8 H8 120.5
B4 B8 B9 102.35(16)
B5 B8 B7 100.65(16)
B5 B8 H8 120.4
B5 B8 B9 60.10(14)
B7 B8 H8 131.9
B7 B8 B9 89.82(16)
B9 B8 H8 130.8
B10 B8 B4 112.9(2)
B10 B8 B5 113.19(18)
B10 B8 B7 58.76(15)
B10 B8 H8 117.1
B10 B8 B9 57.57(14)
B2 B9 B5 60.63(14)
B2 B9 B6 59.18(14)
B2 B9 B8 101.40(17)
B2 B9 H9A 120.7
B5 B9 B6 102.23(17)
B5 B9 B8 59.66(14)
B5 B9 H9A 120.0
B6 B9 H9A 131.0
B8 B9 B6 89.94(17)
B8 B9 H9A 131.4
B10 B9 B2 111.95(19)
B10 B9 B5 112.45(18)
B10 B9 B6 57.57(14)
B10 B9 B8 57.19(14)
B10 B9 H9A 118.2
B6 B10 B7 64.13(15)
B6 B10 H10A 130.4
B7 B10 H10A 131.7
B8 B10 B6 99.23(17)
B8 B10 B7 64.29(16)
B8 B10 B9 65.24(16)
B8 B10 H10A 130.3
B9 B10 B6 65.16(15)
B9 B10 B7 97.47(17)
B9 B10 H10A 130.8
C8A P1A C1A 109.90(14)
C8A P1A C14A 110.80(16)
C14A P1A C1A 104.37(14)
C20A P1A C1A 113.94(16)
C20A P1A C8A 108.93(17)
C20A P1A C14A 108.83(15)
C1B P1B C20B 105.3(4)
C8B P1B C1B 112.9(6)
C8B P1B C14B 108.1(6)
C8B P1B C20B 110.0(6)
C14B P1B C1B 112.1(5)
C14B P1B C20B 108.3(4)
P1B C1B H1BA 107.1
P1B C1B H1BB 107.1
H1BA C1B H1BB 106.8
C2B C1B P1B 120.8(6)
C2B C1B H1BA 107.1
C2B C1B H1BB 107.1
C7B C2B C1B 120.1(6)
C7B C2B C3B 120.0
C3B C2B C1B 119.4(6)
C2B C7B H7B 120.0
C2B C7B C6B 120.0
C6B C7B H7B 120.0
C7B C6B H6B 120.0
C7B C6B C5B 120.0
C5B C6B H6B 120.0
C6B C5B H5B 120.0
C4B C5B C6B 120.0
C4B C5B H5B 120.0
C5B C4B H4BA 120.0
C3B C4B C5B 120.0
C3B C4B H4BA 120.0
C2B C3B H3BA 120.0
C4B C3B C2B 120.0
C4B C3B H3BA 120.0
C13B C8B P1B 120.7(9)
C13B C8B C9B 120.0
C9B C8B P1B 119.0(9)
C8B C13B H13B 120.0
C8B C13B C12B 120.0
C12B C13B H13B 120.0
C13B C12B H12B 120.0
C11B C12B C13B 120.0
C11B C12B H12B 120.0
C12B C11B H11A 120.0
C12B C11B C10B 120.0
C10B C11B H11A 120.0
C11B C10B H10C 120.0
C9B C10B C11B 120.0
C9B C10B H10C 120.0
C8B C9B H9B 120.0
C10B C9B C8B 120.0
C10B C9B H9B 120.0
C16B C15B H15B 120.0
C16B C15B C14B 120.0
C14B C15B H15B 120.0
C15B C16B H16B 120.0
C15B C16B C17B 120.0
C17B C16B H16B 120.0
C16B C17B H17B 120.0
C18B C17B C16B 120.0
C18B C17B H17B 120.0
C17B C18B H18B 120.0
C17B C18B C19B 120.0
C19B C18B H18B 120.0
C18B C19B H19B 120.0
C14B C19B C18B 120.0
C14B C19B H19B 120.0
C15B C14B P1B 118.9(8)
C19B C14B P1B 120.7(8)
C19B C14B C15B 120.0
C21B C20B P1B 119.9(5)
C21B C20B C25B 120.0
C25B C20B P1B 120.0(5)
C20B C21B H21B 120.0
C22B C21B C20B 120.0
C22B C21B H21B 120.0
C21B C22B H22B 120.0
C21B C22B C23B 120.0
C23B C22B H22B 120.0
C22B C23B H23B 120.0
C24B C23B C22B 120.0
C24B C23B H23B 120.0
C23B C24B H24B 120.0
C25B C24B C23B 120.0
C25B C24B H24B 120.0
C20B C25B H25B 120.0
C24B C25B C20B 120.0
C24B C25B H25B 120.0
C23A C24A H24A 119.8
C25A C24A H24A 119.8
C25A C24A C23A 120.4(3)
P1A C1A H1AB 107.6
P1A C1A H1AC 107.6
H1AB C1A H1AC 107.0
C2A C1A P1A 118.8(2)
C2A C1A H1AB 107.6
C2A C1A H1AC 107.6
C23A C22A H22A 120.1
C23A C22A C21A 119.8(3)
C21A C22A H22A 120.1
C3A C2A C1A 118.1(3)
C3A C2A C7A 119.8(3)
C7A C2A C1A 122.0(3)
C2A C3A H3AB 119.8
C4A C3A C2A 120.4(3)
C4A C3A H3AB 119.8
C3A C4A H4AB 119.7
C3A C4A C5A 120.5(3)
C5A C4A H4AB 119.7
C4A C5A H5A 120.2
C4A C5A C6A 119.7(3)
C6A C5A H5A 120.2
C5A C6A H6AA 119.8
C7A C6A C5A 120.3(3)
C7A C6A H6AA 119.8
C2A C7A H7AA 120.4
C6A C7A C2A 119.2(3)
C6A C7A H7AA 120.4
C9A C8A P1A 120.1(2)
C9A C8A C13A 119.3(3)
C13A C8A P1A 120.5(3)
C24A C23A H23A 119.7
C22A C23A C24A 120.6(3)
C22A C23A H23A 119.7
C8A C9A H9AA 119.8
C10A C9A C8A 120.3(3)
C10A C9A H9AA 119.8
C24A C25A H25A 120.3
C24A C25A C20A 119.4(3)
C20A C25A H25A 120.3
C9A C10A H10B 119.9
C11A C10A C9A 120.2(3)
C11A C10A H10B 119.9
C10A C11A H11B 120.0
C10A C11A C12A 120.0(3)
C12A C11A H11B 120.0
C11A C12A H12A 119.9
C11A C12A C13A 120.1(3)
C13A C12A H12A 119.9
C8A C13A H13A 120.0
C12A C13A C8A 120.0(4)
C12A C13A H13A 120.0
C15A C14A P1A 121.7(2)
C15A C14A C19A 120.6(3)
C19A C14A P1A 117.8(2)
C14A C15A H15A 120.3
C16A C15A C14A 119.4(3)
C16A C15A H15A 120.3
C15A C16A H16A 119.9
C15A C16A C17A 120.3(3)
C17A C16A H16A 119.9
C16A C17A H17A 120.1
C18A C17A C16A 119.7(3)
C18A C17A H17A 120.1
C17A C18A H18A 119.5
C17A C18A C19A 121.0(3)
C19A C18A H18A 119.5
C14A C19A H19A 120.5
C18A C19A C14A 119.0(3)
C18A C19A H19A 120.5
C25A C20A P1A 120.4(3)
C25A C20A C21A 119.8(3)
C21A C20A P1A 119.6(3)
C22A C21A C20A 120.0(3)
C22A C21A H21A 120.0
C20A C21A H21A 120.0

loop_
_geom_bond_atom_site_label_1
_geom_bond_atom_site_label_2
_geom_bond_distance
F4 C11 1.26(2)
F5 C11 1.384(16)
F6 C11 1.180(18)
N1 H1 0.8800
N1 C1 1.312(3)
N1 B2 1.519(3)
N2 H2 0.8800
N2 N3 1.364(3)
N2 C1 1.344(3)
N3 C4 1.301(3)
N4 H4A 0.8800
N4 H4B 0.8800
N4 C4 1.353(3)
C1 C2 1.497(3)
C2 H2A 0.9900
C2 H2B 0.9900
C2 C3 1.527(4)
C3 H3A 0.9800
C3 H3B 0.9800
C3 H3C 0.9800
C4 C5 1.484(3)
C5 C6 1.394(4)
C5 C10 1.396(4)
C6 H6 0.9500
C6 C7 1.383(4)
C7 H7 0.9500
C7 C8 1.377(5)
C8 C9 1.385(4)
C8 C11 1.502(4)
C9 H9 0.9500
C9 C10 1.390(4)
C10 H10 0.9500
C11 F1 1.331(6)
C11 F2 1.358(6)
C11 F3 1.356(7)
B1 H1A 1.1200
B1 B2 1.691(4)
B1 B3 1.701(4)
B1 B4 1.692(4)
B1 B5 1.713(4)
B2 B3 1.828(4)
B2 B5 1.844(4)
B2 B6 1.808(3)
B2 B9 1.823(3)
B3 H3 1.1200
B3 B4 1.846(4)
B3 B6 1.815(4)
B3 B7 1.755(3)
B4 H4 1.1200
B4 B5 1.837(4)
B4 B7 1.770(4)
B4 B8 1.817(4)
B5 H5 1.1200
B5 B8 1.822(4)
B5 B9 1.830(4)
B6 H6A 1.1200
B6 B7 1.826(4)
B6 B9 1.838(4)
B6 B10 1.710(3)
B7 H7A 1.1200
B7 B8 1.824(4)
B7 B10 1.731(4)
B8 H8 1.1200
B8 B9 1.833(4)
B8 B10 1.697(4)
B9 H9A 1.1200
B9 B10 1.704(4)
B10 H10A 1.1200
P1A C1A 1.819(3)
P1A C8A 1.795(3)
P1A C14A 1.802(3)
P1A C20A 1.791(4)
P1B C1B 1.784(10)
P1B C8B 1.778(12)
P1B C14B 1.782(10)
P1B C20B 1.811(7)
C1B H1BA 0.9900
C1B H1BB 0.9900
C1B C2B 1.535(11)
C2B C7B 1.3900
C2B C3B 1.3900
C7B H7B 0.9500
C7B C6B 1.3900
C6B H6B 0.9500
C6B C5B 1.3900
C5B H5B 0.9500
C5B C4B 1.3900
C4B H4BA 0.9500
C4B C3B 1.3900
C3B H3BA 0.9500
C8B C13B 1.3900
C8B C9B 1.3900
C13B H13B 0.9500
C13B C12B 1.3900
C12B H12B 0.9500
C12B C11B 1.3900
C11B H11A 0.9500
C11B C10B 1.3900
C10B H10C 0.9500
C10B C9B 1.3900
C9B H9B 0.9500
C15B H15B 0.9500
C15B C16B 1.3900
C15B C14B 1.3900
C16B H16B 0.9500
C16B C17B 1.3900
C17B H17B 0.9500
C17B C18B 1.3900
C18B H18B 0.9500
C18B C19B 1.3900
C19B H19B 0.9500
C19B C14B 1.3900
C20B C21B 1.3900
C20B C25B 1.3900
C21B H21B 0.9500
C21B C22B 1.3900
C22B H22B 0.9500
C22B C23B 1.3900
C23B H23B 0.9500
C23B C24B 1.3900
C24B H24B 0.9500
C24B C25B 1.3900
C25B H25B 0.9500
C24A H24A 0.9500
C24A C23A 1.393(6)
C24A C25A 1.384(6)
C1A H1AB 0.9900
C1A H1AC 0.9900
C1A C2A 1.518(4)
C22A H22A 0.9500
C22A C23A 1.369(6)
C22A C21A 1.396(5)
C2A C3A 1.396(5)
C2A C7A 1.401(4)
C3A H3AB 0.9500
C3A C4A 1.378(5)
C4A H4AB 0.9500
C4A C5A 1.382(5)
C5A H5A 0.9500
C5A C6A 1.400(5)
C6A H6AA 0.9500
C6A C7A 1.396(6)
C7A H7AA 0.9500
C8A C9A 1.394(5)
C8A C13A 1.395(5)
C23A H23A 0.9500
C9A H9AA 0.9500
C9A C10A 1.388(5)
C25A H25A 0.9500
C25A C20A 1.396(5)
C10A H10B 0.9500
C10A C11A 1.382(6)
C11A H11B 0.9500
C11A C12A 1.387(5)
C12A H12A 0.9500
C12A C13A 1.394(5)
C13A H13A 0.9500
C14A C15A 1.398(4)
C14A C19A 1.402(4)
C15A H15A 0.9500
C15A C16A 1.391(5)
C16A H16A 0.9500
C16A C17A 1.397(5)
C17A H17A 0.9500
C17A C18A 1.387(5)
C18A H18A 0.9500
C18A C19A 1.389(5)
C19A H19A 0.9500
C20A C21A 1.399(4)
C21A H21A 0.9500
